data_7247549
loop_
_publ_author_name
'Durka, Krzysztof'
'Zuba, Adam'
'Marek-Urban, Paulina H.'
'Nowicki, Krzysztof'
'Drapa\/la, Jakub'
'Wo\'zniak, Krzysztof'
'Luli\'nski, Sergiusz'

_publ_section_title
;
 Exploring the effect of substitution patterns on the symmetry of
 hydrogen-bonded supramolecular motifs in functionalized
 benzosiloxaboroles
;
_journal_issue 45
_journal_name_full CrystEngComm
_journal_page_first 6329
_journal_page_last 6342
_journal_paper_doi 10.1039/D3CE00880K
_journal_volume 25
_journal_year 2023
_chemical_formula_moiety 'C8 H12 B2 O4 Si, C3 H6 O'
_chemical_formula_sum 'C11 H18 B2 O5 Si'
_chemical_formula_weight 279.96
_chemical_name_systematic
;
 1,1-dimethyl-7-(dihydroxyborono)-2,1,3-benzoxasilaborol-3(1H)-ol
;
_space_group_crystal_system monoclinic
_space_group_IT_number 14
_space_group_name_Hall '-P 2ybc'
_space_group_name_H-M_alt 'P 1 21/c 1'
_atom_sites_solution_hydrogens mixed
_audit_creation_method SHELXL-2013
_audit_update_record
;
2023-10-01 deposited with the CCDC.	2023-10-20 downloaded from the CCDC.
;
_cell_angle_alpha 90
_cell_angle_beta 97.580(2)
_cell_angle_gamma 90
_cell_formula_units_Z 4
_cell_length_a 7.0678(2)
_cell_length_b 16.2162(3)
_cell_length_c 12.8481(3)
_cell_measurement_reflns_used 14565
_cell_measurement_temperature 100(2)
_cell_measurement_theta_max 36.9160
_cell_measurement_theta_min 2.8930
_cell_volume 1459.69(6)
_computing_cell_refinement
;
CrysAlisPro, Agilent Technologies,
Version 1.171.37.33 (release 27-03-2014 CrysAlis171 .NET)
(compiled Mar 27 2014,17:12:48)
;
_computing_data_collection
;
CrysAlisPro, Agilent Technologies,
Version 1.171.37.33 (release 27-03-2014 CrysAlis171 .NET)
(compiled Mar 27 2014,17:12:48)
;
_computing_data_reduction
;
CrysAlisPro, Agilent Technologies,
Version 1.171.37.33 (release 27-03-2014 CrysAlis171 .NET)
(compiled Mar 27 2014,17:12:48)
;
_computing_structure_refinement 'SHELXL-2013 (Sheldrick, 2013)'
_diffrn_ambient_temperature 100(2)
_diffrn_detector 'CCD plate'
_diffrn_detector_area_resol_mean 5.2195
_diffrn_detector_type Atlas
_diffrn_measured_fraction_theta_full 0.999
_diffrn_measured_fraction_theta_max 0.971
_diffrn_measurement_device 'four-circle diffractometer'
_diffrn_measurement_device_type 'SuperNova, Dual, Cu at zero, Atlas'
_diffrn_radiation_monochromator mirror
_diffrn_radiation_probe x-ray
_diffrn_radiation_type MoK\a
_diffrn_radiation_wavelength 0.71073
_diffrn_reflns_av_R_equivalents 0.0442
_diffrn_reflns_av_unetI/netI 0.0416
_diffrn_reflns_Laue_measured_fraction_full 0.999
_diffrn_reflns_Laue_measured_fraction_max 0.971
_diffrn_reflns_limit_h_max 12
_diffrn_reflns_limit_h_min -11
_diffrn_reflns_limit_k_max 27
_diffrn_reflns_limit_k_min -27
_diffrn_reflns_limit_l_max 21
_diffrn_reflns_limit_l_min -21
_diffrn_reflns_number 43562
_diffrn_reflns_point_group_measured_fraction_full 0.999
_diffrn_reflns_point_group_measured_fraction_max 0.971
_diffrn_reflns_theta_full 25.242
_diffrn_reflns_theta_max 37.388
_diffrn_reflns_theta_min 2.512
_exptl_absorpt_coefficient_mu 0.171
_exptl_absorpt_correction_T_max 0.995
_exptl_absorpt_correction_T_min 0.992
_exptl_absorpt_correction_type gaussian
_exptl_absorpt_process_details
;
CrysAlisPro, Agilent Technologies,
Version 1.171.37.33 (release 27-03-2014 CrysAlis171 .NET)
(compiled Mar 27 2014,17:12:48)
Numerical absorption correction based on gaussian integration over
			a multifaceted crystal model
Empirical absorption correction using spherical harmonics,
 implemented in SCALE3 ABSPACK scaling algorithm.
;
_exptl_crystal_colour colourless
_exptl_crystal_density_diffrn 1.274
_exptl_crystal_description block
_exptl_crystal_F_000 592
_exptl_crystal_size_max 0.2637
_exptl_crystal_size_mid 0.1670
_exptl_crystal_size_min 0.1650
_refine_diff_density_max 0.539
_refine_diff_density_min -0.349
_refine_diff_density_rms 0.067
_refine_ls_extinction_method none
_refine_ls_goodness_of_fit_ref 1.055
_refine_ls_hydrogen_treatment mixed
_refine_ls_matrix_type full
_refine_ls_number_parameters 185
_refine_ls_number_reflns 7396
_refine_ls_number_restraints 3
_refine_ls_restrained_S_all 1.055
_refine_ls_R_factor_all 0.0676
_refine_ls_R_factor_gt 0.0438
_refine_ls_shift/su_max 0.001
_refine_ls_shift/su_mean 0.000
_refine_ls_structure_factor_coef Fsqd
_refine_ls_weighting_details 'w=1/[\s^2^(Fo^2^)+(0.0548P)^2^+0.3913P] where P=(Fo^2^+2Fc^2^)/3'
_refine_ls_weighting_scheme calc
_refine_ls_wR_factor_gt 0.1094
_refine_ls_wR_factor_ref 0.1240
_reflns_Friedel_coverage 0.000
_reflns_number_gt 5485
_reflns_number_total 7396
_reflns_threshold_expression 'I > 2\s(I)'
_cod_data_source_file d3ce00880k2.cif
_cod_data_source_block 7-BOH2
_cod_depositor_comments 'Adding full bibliography for 7247541--7247563.cif.'
_cod_original_sg_symbol_H-M 'P 21/c'
_cod_database_code 7247549
_shelx_space_group_comment
;
The symmetry employed for this shelxl refinement is uniquely defined
by the following loop, which should always be used as a source of
symmetry information in preference to the above space-group names.
They are only intended as comments.
;
_shelxl_version_number 2013-4

loop_
_space_group_symop_operation_xyz
'x, y, z'
'-x, y+1/2, -z+1/2'
'-x, -y, -z'
'x, -y-1/2, z-1/2'

loop_
_atom_site_label
_atom_site_type_symbol
_atom_site_fract_x
_atom_site_fract_y
_atom_site_fract_z
_atom_site_U_iso_or_equiv
_atom_site_adp_type
_atom_site_occupancy
_atom_site_site_symmetry_order
_atom_site_calc_flag
_atom_site_refinement_flags_posn
_atom_site_refinement_flags_adp
_atom_site_refinement_flags_occupancy
_atom_site_disorder_assembly
_atom_site_disorder_group
C1 C 0.30639(13) 0.49250(5) 0.58399(7) 0.01406(15) Uani 1 1 d . . . . .
C2 C 0.38655(13) 0.42506(6) 0.64465(7) 0.01413(15) Uani 1 1 d . . . . .
C3 C 0.39508(13) 0.34616(6) 0.60001(7) 0.01471(15) Uani 1 1 d . . . . .
C4 C 0.32115(14) 0.33665(6) 0.49375(7) 0.01682(16) Uani 1 1 d . . . . .
H4 H 0.3264 0.2840 0.4618 0.020 Uiso 1 1 calc R U . . .
C5 C 0.24018(15) 0.40267(6) 0.43400(7) 0.01756(16) Uani 1 1 d . . . . .
H5 H 0.1900 0.3944 0.3625 0.021 Uiso 1 1 calc R U . . .
C6 C 0.23252(14) 0.48046(6) 0.47860(7) 0.01594(16) Uani 1 1 d . . . . .
H6 H 0.1774 0.5253 0.4377 0.019 Uiso 1 1 calc R U . . .
C7 C 0.33414(17) 0.43226(7) 0.88722(8) 0.0238(2) Uani 1 1 d . . . . .
H7A H 0.1977 0.4307 0.8607 0.036 Uiso 1 1 calc R U . . .
H7B H 0.3564 0.4718 0.9453 0.036 Uiso 1 1 calc R U . . .
H7C H 0.3762 0.3773 0.9122 0.036 Uiso 1 1 calc R U . . .
C8 C 0.73298(16) 0.46608(7) 0.82102(9) 0.02277(19) Uani 1 1 d . . . . .
H8A H 0.7985 0.4763 0.7596 0.034 Uiso 1 1 calc R U . . .
H8B H 0.7740 0.4128 0.8523 0.034 Uiso 1 1 calc R U . . .
H8C H 0.7647 0.5100 0.8728 0.034 Uiso 1 1 calc R U . . .
B1 B 0.32365(16) 0.57472(6) 0.64868(8) 0.01593(17) Uani 1 1 d . . . . .
B2 B 0.48402(16) 0.27123(7) 0.66695(8) 0.01606(17) Uani 1 1 d . . . . .
O1 O 0.27237(11) 0.65265(4) 0.61797(6) 0.01811(13) Uani 1 1 d D . . . .
O2 O 0.40433(11) 0.56381(4) 0.75193(5) 0.01835(14) Uani 1 1 d . . . . .
O3 O 0.54710(12) 0.28655(5) 0.77038(6) 0.02004(14) Uani 1 1 d D . . . .
O4 O 0.48795(13) 0.19617(5) 0.62025(6) 0.02234(15) Uani 1 1 d D . . . .
Si1 Si 0.47081(4) 0.46440(2) 0.78003(2) 0.01582(7) Uani 1 1 d . . . . .
C9 C 0.0427(2) 0.81449(9) 0.44836(13) 0.0395(3) Uani 1 1 d . . . . .
H9A H 0.1022 0.8023 0.5200 0.059 Uiso 1 1 calc R U . . .
H9B H -0.0916 0.8291 0.4493 0.059 Uiso 1 1 calc R U . . .
H9C H 0.1094 0.8607 0.4202 0.059 Uiso 1 1 calc R U . . .
C10 C 0.05502(15) 0.74036(7) 0.38070(9) 0.02124(18) Uani 1 1 d . . . . .
C11 C -0.02688(18) 0.74723(10) 0.26748(10) 0.0332(3) Uani 1 1 d . . . . .
H11A H -0.0302 0.6925 0.2348 0.050 Uiso 1 1 calc R U . . .
H11B H 0.0527 0.7842 0.2313 0.050 Uiso 1 1 calc R U . . .
H11C H -0.1567 0.7694 0.2622 0.050 Uiso 1 1 calc R U . . .
O5 O 0.12973(12) 0.67649(5) 0.41503(6) 0.02236(15) Uani 1 1 d . . . . .
H1 H 0.225(2) 0.6602(11) 0.5552(8) 0.034 Uiso 1 1 d D U . . .
H3 H 0.599(2) 0.2465(8) 0.8046(12) 0.034 Uiso 1 1 d D U . . .
H4A H 0.528(2) 0.1600(9) 0.6637(11) 0.034 Uiso 1 1 d D U . . .

loop_
_atom_site_aniso_label
_atom_site_aniso_U_11
_atom_site_aniso_U_22
_atom_site_aniso_U_33
_atom_site_aniso_U_23
_atom_site_aniso_U_13
_atom_site_aniso_U_12
C1 0.0161(4) 0.0114(3) 0.0145(3) -0.0002(3) 0.0014(3) 0.0006(3)
C2 0.0161(4) 0.0113(3) 0.0148(3) 0.0002(3) 0.0013(3) 0.0002(3)
C3 0.0173(4) 0.0105(3) 0.0164(4) 0.0000(3) 0.0024(3) 0.0002(3)
C4 0.0217(4) 0.0121(4) 0.0166(4) -0.0019(3) 0.0025(3) -0.0012(3)
C5 0.0220(4) 0.0147(4) 0.0152(4) -0.0013(3) -0.0004(3) -0.0015(3)
C6 0.0187(4) 0.0132(4) 0.0152(4) 0.0006(3) -0.0001(3) 0.0004(3)
C7 0.0331(6) 0.0210(5) 0.0180(4) 0.0005(3) 0.0057(4) -0.0005(4)
C8 0.0251(5) 0.0204(4) 0.0210(4) 0.0015(3) -0.0040(4) -0.0017(4)
B1 0.0201(4) 0.0118(4) 0.0156(4) 0.0000(3) 0.0011(3) 0.0010(3)
B2 0.0181(4) 0.0125(4) 0.0176(4) -0.0001(3) 0.0027(3) -0.0003(3)
O1 0.0246(3) 0.0117(3) 0.0173(3) 0.0001(2) -0.0001(2) 0.0030(2)
O2 0.0282(4) 0.0111(3) 0.0147(3) -0.0008(2) -0.0008(2) 0.0014(2)
O3 0.0277(4) 0.0133(3) 0.0181(3) 0.0004(2) -0.0009(3) 0.0024(3)
O4 0.0360(4) 0.0104(3) 0.0196(3) 0.0001(2) -0.0002(3) 0.0031(3)
Si1 0.02186(13) 0.01136(11) 0.01357(11) 0.00032(8) -0.00019(9) 0.00001(9)
C9 0.0458(8) 0.0213(6) 0.0520(8) -0.0041(5) 0.0087(6) 0.0065(5)
C10 0.0187(4) 0.0190(4) 0.0263(5) 0.0065(4) 0.0037(3) 0.0015(3)
C11 0.0262(5) 0.0436(7) 0.0290(6) 0.0183(5) 0.0000(4) -0.0004(5)
O5 0.0260(4) 0.0180(3) 0.0223(3) 0.0044(3) 0.0004(3) 0.0034(3)

loop_
_atom_type_symbol
_atom_type_description
_atom_type_scat_dispersion_real
_atom_type_scat_dispersion_imag
_atom_type_scat_source
C C 0.0033 0.0016 'International Tables Vol C Tables 4.2.6.8 and 6.1.1.4'
H H 0.0000 0.0000 'International Tables Vol C Tables 4.2.6.8 and 6.1.1.4'
B B 0.0013 0.0007 'International Tables Vol C Tables 4.2.6.8 and 6.1.1.4'
O O 0.0106 0.0060 'International Tables Vol C Tables 4.2.6.8 and 6.1.1.4'
Si Si 0.0817 0.0704 'International Tables Vol C Tables 4.2.6.8 and 6.1.1.4'

loop_
_exptl_crystal_face_index_h
_exptl_crystal_face_index_k
_exptl_crystal_face_index_l
_exptl_crystal_face_perp_dist
_exptl_oxdiff_crystal_face_indexfrac_h
_exptl_oxdiff_crystal_face_indexfrac_k
_exptl_oxdiff_crystal_face_indexfrac_l
_exptl_oxdiff_crystal_face_x
_exptl_oxdiff_crystal_face_y
_exptl_oxdiff_crystal_face_z
6 4 -15 0.0787 6.0273 3.9871 -14.9958 0.0331 -0.0272 0.9818
-6 -4 15 0.0869 -6.0273 -3.9871 14.9958 -0.0331 0.0272 -0.9818
-2 22 2 0.1410 -2.0081 22.0123 1.9842 -0.7555 0.6351 0.0258
2 -22 -2 0.1165 2.0081 -22.0123 -1.9842 0.7555 -0.6351 -0.0258
5 4 -17 0.0749 5.0294 3.9831 -17.0023 0.1269 0.0980 1.0166
-6 -5 16 0.0853 -6.0286 -4.9862 15.9975 -0.0250 -0.0200 -1.0341
8 4 10 0.0688 7.9915 4.0254 10.0424 -0.7281 -0.7663 0.0165
3 15 -13 0.0869 3.0199 14.9925 -13.0106 -0.2937 0.4244 0.8509
-5 -9 15 0.0887 -5.0256 -8.9886 15.0022 0.1049 -0.1706 -0.9795
-3 22 0 0.1412 -3.0060 22.0083 -0.0223 -0.6617 0.7603 0.0606
-7 4 -12 0.0752 -6.9888 3.9770 -12.0445 0.4602 0.9250 0.1965
10 -2 -2 0.0909 10.0122 -1.9929 -1.9612 -0.2661 -0.7873 0.5716
0 7 -17 0.0715 0.0245 6.9791 -17.0238 0.2164 0.5626 0.7927
3 19 7 0.1148 2.9893 19.0235 7.0117 -0.9816 0.0542 0.0364
-5 -19 -2 0.1115 -4.9985 -19.0185 -2.0138 0.9234 -0.0133 -0.3508
-7 -13 10 0.0836 -7.0193 -13.0002 9.9899 0.4614 0.0076 -0.9059
2 -10 -16 0.1055 2.0273 -10.0262 -16.0067 0.7129 -0.0232 0.6871
8 -12 -3 0.0939 8.0134 -12.0018 -2.9659 0.1937 -0.8451 0.4167
-5 -4 -15 0.0767 -4.9813 -4.0293 -15.0364 0.7472 0.6469 0.3484

loop_
_geom_angle_atom_site_label_1
_geom_angle_atom_site_label_2
_geom_angle_atom_site_label_3
_geom_angle
_geom_angle_site_symmetry_1
_geom_angle_site_symmetry_3
_geom_angle_publ_flag
C6 C1 C2 119.71(8) . . ?
C6 C1 B1 128.67(8) . . ?
C2 C1 B1 111.56(8) . . ?
C3 C2 C1 120.89(8) . . ?
C3 C2 Si1 131.49(7) . . ?
C1 C2 Si1 107.62(6) . . ?
C4 C3 C2 117.75(8) . . ?
C4 C3 B2 121.19(8) . . ?
C2 C3 B2 121.05(8) . . ?
C5 C4 C3 121.58(9) . . ?
C5 C4 H4 119.2 . . ?
C3 C4 H4 119.2 . . ?
C6 C5 C4 120.33(9) . . ?
C6 C5 H5 119.8 . . ?
C4 C5 H5 119.8 . . ?
C5 C6 C1 119.73(9) . . ?
C5 C6 H6 120.1 . . ?
C1 C6 H6 120.1 . . ?
Si1 C7 H7A 109.5 . . ?
Si1 C7 H7B 109.5 . . ?
H7A C7 H7B 109.5 . . ?
Si1 C7 H7C 109.5 . . ?
H7A C7 H7C 109.5 . . ?
H7B C7 H7C 109.5 . . ?
Si1 C8 H8A 109.5 . . ?
Si1 C8 H8B 109.5 . . ?
H8A C8 H8B 109.5 . . ?
Si1 C8 H8C 109.5 . . ?
H8A C8 H8C 109.5 . . ?
H8B C8 H8C 109.5 . . ?
O1 B1 O2 117.22(9) . . ?
O1 B1 C1 129.65(9) . . ?
O2 B1 C1 113.13(8) . . ?
O4 B2 O3 124.67(9) . . ?
O4 B2 C3 118.75(9) . . ?
O3 B2 C3 116.55(8) . . ?
B1 O1 H1 118.1(12) . . ?
B1 O2 Si1 113.02(6) . . ?
B2 O3 H3 115.5(12) . . ?
B2 O4 H4A 111.0(12) . . ?
O2 Si1 C7 105.46(5) . . ?
O2 Si1 C8 106.43(5) . . ?
C7 Si1 C8 112.98(5) . . ?
O2 Si1 C2 94.61(4) . . ?
C7 Si1 C2 117.36(5) . . ?
C8 Si1 C2 116.79(5) . . ?
C10 C9 H9A 109.5 . . ?
C10 C9 H9B 109.5 . . ?
H9A C9 H9B 109.5 . . ?
C10 C9 H9C 109.5 . . ?
H9A C9 H9C 109.5 . . ?
H9B C9 H9C 109.5 . . ?
O5 C10 C9 121.97(11) . . ?
O5 C10 C11 120.56(11) . . ?
C9 C10 C11 117.46(11) . . ?
C10 C11 H11A 109.5 . . ?
C10 C11 H11B 109.5 . . ?
H11A C11 H11B 109.5 . . ?
C10 C11 H11C 109.5 . . ?
H11A C11 H11C 109.5 . . ?
H11B C11 H11C 109.5 . . ?

loop_
_geom_bond_atom_site_label_1
_geom_bond_atom_site_label_2
_geom_bond_distance
_geom_bond_site_symmetry_2
_geom_bond_publ_flag
C1 C6 1.3991(13) . ?
C1 C2 1.4171(13) . ?
C1 B1 1.5673(14) . ?
C2 C3 1.4066(13) . ?
C2 Si1 1.8746(9) . ?
C3 C4 1.4044(13) . ?
C3 B2 1.5712(14) . ?
C4 C5 1.3953(14) . ?
C4 H4 0.9500 . ?
C5 C6 1.3897(13) . ?
C5 H5 0.9500 . ?
C6 H6 0.9500 . ?
C7 Si1 1.8580(11) . ?
C7 H7A 0.9800 . ?
C7 H7B 0.9800 . ?
C7 H7C 0.9800 . ?
C8 Si1 1.8585(11) . ?
C8 H8A 0.9800 . ?
C8 H8B 0.9800 . ?
C8 H8C 0.9800 . ?
B1 O1 1.3588(13) . ?
B1 O2 1.3845(13) . ?
B2 O4 1.3589(13) . ?
B2 O3 1.3674(13) . ?
O1 H1 0.841(9) . ?
O2 Si1 1.7044(7) . ?
O3 H3 0.841(9) . ?
O4 H4A 0.833(9) . ?
C9 C10 1.4928(18) . ?
C9 H9A 0.9800 . ?
C9 H9B 0.9800 . ?
C9 H9C 0.9800 . ?
C10 O5 1.2185(12) . ?
C10 C11 1.4970(17) . ?
C11 H11A 0.9800 . ?
C11 H11B 0.9800 . ?
C11 H11C 0.9800 . ?

loop_
_geom_hbond_atom_site_label_D
_geom_hbond_atom_site_label_H
_geom_hbond_atom_site_label_A
_geom_hbond_distance_DH
_geom_hbond_distance_HA
_geom_hbond_distance_DA
_geom_hbond_angle_DHA
_geom_hbond_site_symmetry_A
O1 H1 O5 0.841(9) 1.856(9) 2.6965(11) 177.7(17) .
O3 H3 O1 0.841(9) 1.973(9) 2.8138(10) 178.1(16) 2_646
O4 H4A O2 0.833(9) 1.924(9) 2.7484(10) 170.3(17) 2_646
O1 H1 O5 0.841(9) 1.856(9) 2.6965(11) 177.7(17) .
O3 H3 O1 0.841(9) 1.973(9) 2.8138(10) 178.1(16) 2_646
O4 H4A O2 0.833(9) 1.924(9) 2.7484(10) 170.3(17) 2_646
O1 H1 O5 0.841(9) 1.856(9) 2.6965(11) 177.7(17) .
O3 H3 O1 0.841(9) 1.973(9) 2.8138(10) 178.1(16) 2_646
O4 H4A O2 0.833(9) 1.924(9) 2.7484(10) 170.3(17) 2_646

loop_
_geom_torsion_atom_site_label_1
_geom_torsion_atom_site_label_2
_geom_torsion_atom_site_label_3
_geom_torsion_atom_site_label_4
_geom_torsion
_geom_torsion_site_symmetry_1
_geom_torsion_site_symmetry_2
_geom_torsion_site_symmetry_3
_geom_torsion_site_symmetry_4
_geom_torsion_publ_flag
C6 C1 C2 C3 0.78(14) . . . . ?
B1 C1 C2 C3 -176.66(8) . . . . ?
C6 C1 C2 Si1 179.69(7) . . . . ?
B1 C1 C2 Si1 2.25(9) . . . . ?
C1 C2 C3 C4 -0.17(13) . . . . ?
Si1 C2 C3 C4 -178.79(7) . . . . ?
C1 C2 C3 B2 179.94(8) . . . . ?
Si1 C2 C3 B2 1.32(14) . . . . ?
C2 C3 C4 C5 -0.54(14) . . . . ?
B2 C3 C4 C5 179.35(9) . . . . ?
C3 C4 C5 C6 0.65(15) . . . . ?
C4 C5 C6 C1 -0.03(15) . . . . ?
C2 C1 C6 C5 -0.67(14) . . . . ?
B1 C1 C6 C5 176.28(9) . . . . ?
C6 C1 B1 O1 -0.29(18) . . . . ?
C2 C1 B1 O1 176.86(10) . . . . ?
C6 C1 B1 O2 179.94(9) . . . . ?
C2 C1 B1 O2 -2.91(12) . . . . ?
C4 C3 B2 O4 -0.22(14) . . . . ?
C2 C3 B2 O4 179.66(9) . . . . ?
C4 C3 B2 O3 -178.22(9) . . . . ?
C2 C3 B2 O3 1.66(14) . . . . ?
O1 B1 O2 Si1 -177.72(7) . . . . ?
C1 B1 O2 Si1 2.08(11) . . . . ?
B1 O2 Si1 C7 -120.71(8) . . . . ?
B1 O2 Si1 C8 119.02(8) . . . . ?
B1 O2 Si1 C2 -0.66(8) . . . . ?
C3 C2 Si1 O2 177.72(9) . . . . ?
C1 C2 Si1 O2 -1.04(7) . . . . ?
C3 C2 Si1 C7 -72.23(10) . . . . ?
C1 C2 Si1 C7 109.01(7) . . . . ?
C3 C2 Si1 C8 66.70(10) . . . . ?
C1 C2 Si1 C8 -112.05(7) . . . . ?
